data_4003394
loop_
_publ_author_name
'Shao, Zhichao'
'Huang, Chao'
'Dang, Jian'
'Wu, Qiong'
'Liu, Yeye'
'Ding, Jie'
'Hou, Hongwei'

_publ_section_title
;
 Modulation of Magnetic Behavior and Hg2+ Removal by Solvent-Assisted
 Linker Exchange Based on a Water-Stable 3D MOF
;
_journal_issue 21
_journal_name_full 'Chemistry of Materials'
_journal_page_first 7979
_journal_paper_doi 10.1021/acs.chemmater.8b03621
_journal_volume 30
_journal_year 2018
_chemical_formula_moiety 'C21 H33 N3 Ni1.50 O15.50'
_chemical_formula_sum 'C21 H33 N3 Ni1.5 O15.5'
_chemical_formula_weight 663.57
_space_group_IT_number 15
_space_group_name_Hall '-C 2yc'
_space_group_name_H-M_alt 'C 1 2/c 1'
_symmetry_cell_setting monoclinic
_symmetry_space_group_name_H-M 'C 1 2/c 1'
_atom_sites_solution_hydrogens geom
_atom_sites_solution_primary direct
_atom_sites_solution_secondary difmap
_audit_creation_method SHELXL-97
_cell_angle_alpha 90.00
_cell_angle_beta 123.297(2)
_cell_angle_gamma 90.00
_cell_formula_units_Z 8
_cell_length_a 30.577(2)
_cell_length_b 10.0190(8)
_cell_length_c 22.7524(17)
_cell_measurement_reflns_used 9835?
_cell_measurement_temperature 298(2)
_cell_measurement_theta_max 27.58
_cell_measurement_theta_min 2.23
_cell_volume 5826.0(8)
_computing_cell_refinement 'Bruker SAINT'
_computing_data_collection 'Bruker D8 VENTURE'
_computing_data_reduction 'Bruker SAINT'
_computing_structure_refinement 'SHELXL-97 (Sheldrick, 1997)'
_computing_structure_solution 'SHELXS-97 (Sheldrick, 1990)'
_diffrn_ambient_temperature 298(2)
_diffrn_measured_fraction_theta_full 0.998
_diffrn_measured_fraction_theta_max 0.998
_diffrn_measurement_device_type 'Bruker D8 VENTURE PHOTON'
_diffrn_measurement_method '\f and \w scans'
_diffrn_radiation_monochromator graphite
_diffrn_radiation_source 'fine-focus sealed tube'
_diffrn_radiation_type MoK\a
_diffrn_radiation_wavelength 0.71073
_diffrn_reflns_av_R_equivalents 0.0299
_diffrn_reflns_av_sigmaI/netI 0.0207
_diffrn_reflns_limit_h_max 36
_diffrn_reflns_limit_h_min -36
_diffrn_reflns_limit_k_max 12
_diffrn_reflns_limit_k_min -12
_diffrn_reflns_limit_l_max 27
_diffrn_reflns_limit_l_min -27
_diffrn_reflns_number 36599
_diffrn_reflns_theta_full 25.50
_diffrn_reflns_theta_max 25.50
_diffrn_reflns_theta_min 1.59
_exptl_absorpt_coefficient_mu 1.055
_exptl_absorpt_correction_T_max 0.9019
_exptl_absorpt_correction_T_min 0.8751
_exptl_absorpt_correction_type multi-scan
_exptl_absorpt_process_details 'SADABS(Bruker 2000)'
_exptl_crystal_colour green
_exptl_crystal_density_diffrn 1.513
_exptl_crystal_density_method 'not measured'
_exptl_crystal_description block
_exptl_crystal_F_000 2768
_exptl_crystal_size_max 0.13
_exptl_crystal_size_mid 0.11
_exptl_crystal_size_min 0.10
_refine_diff_density_max 1.465
_refine_diff_density_min -1.280
_refine_diff_density_rms 0.241
_refine_ls_extinction_method none
_refine_ls_goodness_of_fit_ref 1.077
_refine_ls_hydrogen_treatment mixed
_refine_ls_matrix_type full
_refine_ls_number_parameters 371
_refine_ls_number_reflns 5409
_refine_ls_number_restraints 64
_refine_ls_restrained_S_all 5.888
_refine_ls_R_factor_all 0.0601
_refine_ls_R_factor_gt 0.0523
_refine_ls_shift/su_max 0.000
_refine_ls_shift/su_mean 0.000
_refine_ls_structure_factor_coef Fsqd
_refine_ls_weighting_details 'calc w=1/[\s^2^(Fo^2^)+(0.1071P)^2^+26.1508P] where P=(Fo^2^+2Fc^2^)/3'
_refine_ls_weighting_scheme calc
_refine_ls_wR_factor_gt 0.1590
_refine_ls_wR_factor_ref 0.1725
_reflns_number_gt 4778
_reflns_number_total 5409
_reflns_threshold_expression >2sigma(I)
_cod_data_source_file cm8b03621_si_004.cif
_cod_data_source_block a
_cod_depositor_comments
;
The following automatic conversions were performed:

data item '_symmetry_cell_setting' value 'Monoclinic' was changed to
'monoclinic' in accordance with the
/home/saulius/struct/COD-crude-data/automatic-downloads/DataCite-retrospective/ACS/depositions/lib/dictionaries/cif_core.dic
dictionary named 'cif_core.dic' version 2.4.2 last updated on
2011-04-26.

Automatic conversion script
Id: cif_fix_values 6909 2019-04-08 15:41:33Z antanas 
;
_cod_original_sg_symbol_H-M 'C2/c  '
_cod_original_formula_sum 'C21 H33 N3 Ni1.50 O15.50'
_cod_database_code 4003394

loop_
_symmetry_equiv_pos_as_xyz
'x, y, z'
'-x, y, -z+1/2'
'x+1/2, y+1/2, z'
'-x+1/2, y+1/2, -z+1/2'
'-x, -y, -z'
'x, -y, z-1/2'
'-x+1/2, -y+1/2, -z'
'x+1/2, -y+1/2, z-1/2'

loop_
_atom_site_label
_atom_site_type_symbol
_atom_site_fract_x
_atom_site_fract_y
_atom_site_fract_z
_atom_site_U_iso_or_equiv
_atom_site_adp_type
_atom_site_occupancy
_atom_site_symmetry_multiplicity
_atom_site_calc_flag
_atom_site_refinement_flags
Ni1 Ni 0.69233(10) -0.1530(2) 0.59526(12) 0.0206(9) Uani 1 1 d .
Ni2 Ni 0.2500 0.2500 0.0000 0.0172(10) Uani 1 2 d S
O1 O 0.7286(6) 0.1252(13) 0.5535(7) 0.023(3) Uani 1 1 d .
O2 O 0.7189(6) 0.0313(13) 0.6342(7) 0.027(3) Uani 1 1 d .
O3 O 0.7252(6) -0.1379(14) 0.5346(8) 0.030(3) Uani 1 1 d D
O4 O 0.5463(11) 0.420(4) 0.3945(14) 0.109(11) Uani 1 1 d GU
H4A H 0.5678 0.4843 0.4125 0.163 Uiso 1 1 d G
H4B H 0.5168 0.4483 0.3612 0.163 Uiso 1 1 d G
O5 O 0.5000(16) 0.522(4) 0.2501(17) 0.084(10) Uani 1 2 d SGU
H5A H 0.4686 0.5259 0.2207 0.126 Uiso 0.50 1 d PGD
H5B H 0.5075 0.5822 0.2805 0.126 Uiso 0.50 1 d PGD
O6 O 0.4105(10) 0.670(3) 0.2120(12) 0.088(8) Uani 1 1 d GU
H6A H 0.4349 0.7028 0.2510 0.131 Uiso 1 1 d G
H6B H 0.3827 0.7043 0.2057 0.131 Uiso 1 1 d GD
O7 O 0.6441(6) 0.3680(17) 0.5215(9) 0.039(4) Uani 1 1 d .
O8 O 0.7104(5) 0.4147(13) 0.5086(7) 0.025(3) Uani 1 1 d D
O9 O 0.517(3) 0.586(9) 0.555(4) 0.28(4) Uani 1 1 d DU
H9A H 0.5085 0.5013 0.5540 0.334 Uiso 1 1 d RD
H9B H 0.5250 0.6576 0.5700 0.334 Uiso 1 1 d RD
O10 O 0.6205(13) 0.537(4) 0.6270(19) 0.108(10) Uani 1 1 d U
O11 O 0.6872(6) 0.6405(14) 0.5814(8) 0.030(3) Uani 1 1 d .
O12 O 0.7573(6) 0.7292(13) 0.6714(7) 0.028(3) Uani 1 1 d D
O13 O 0.8251(8) 0.8417(18) 0.5686(10) 0.049(5) Uani 1 1 d DU
O14 O 0.8587(11) 0.818(4) 0.7808(16) 0.106(10) Uani 1 1 d DU
O15 O 0.911(2) 0.593(6) 0.890(3) 0.21(3) Uani 1 1 d U
H15A H 0.8859 0.6430 0.9001 0.253 Uiso 1 1 d RD
H15B H 0.9393 0.6393 0.9103 0.316 Uiso 1 1 d R
O16 O 0.990(5) 0.367(11) 0.981(6) 0.36(6) Uani 1 1 d DU
N1 N 0.3199(6) 0.1968(17) 0.0932(8) 0.024(3) Uani 1 1 d .
N2 N 0.6214(7) -0.1060(18) 0.5055(9) 0.028(4) Uani 1 1 d .
N3 N 0.8410(7) 0.3403(16) 0.8436(8) 0.025(4) Uani 1 1 d .
H3A H 0.8647 0.4065 0.8581 0.030 Uiso 1 1 calc RD
H3B H 0.8583 0.2626 0.8525 0.030 Uiso 1 1 calc R
C1 C 0.3316(8) 0.070(2) 0.1142(11) 0.029(4) Uani 1 1 d .
H1 H 0.3081 0.0040 0.0852 0.035 Uiso 1 1 calc R
C2 C 0.3766(9) 0.030(2) 0.1762(12) 0.036(5) Uani 1 1 d .
H2 H 0.3832 -0.0594 0.1882 0.043 Uiso 1 1 calc R
C3 C 0.4119(9) 0.128(2) 0.2205(12) 0.035(5) Uani 1 1 d .
C4 C 0.3993(10) 0.260(2) 0.1994(13) 0.042(6) Uani 1 1 d .
H4 H 0.4216 0.3285 0.2279 0.050 Uiso 1 1 calc R
C5 C 0.3539(9) 0.291(2) 0.1363(11) 0.035(5) Uani 1 1 d .
H5 H 0.3464 0.3796 0.1229 0.042 Uiso 1 1 calc R
C6 C 0.4604(9) 0.098(3) 0.2873(12) 0.042(6) Uani 1 1 d .
H6 H 0.4802 0.1704 0.3150 0.051 Uiso 1 1 calc R
C7 C 0.4784(10) -0.021(3) 0.3114(13) 0.044(6) Uani 1 1 d .
H7 H 0.4585 -0.0938 0.2844 0.053 Uiso 1 1 calc R
C8 C 0.5278(9) -0.049(3) 0.3781(12) 0.038(5) Uani 1 1 d .
C9 C 0.5422(10) -0.179(3) 0.4014(14) 0.048(6) Uani 1 1 d .
H9 H 0.5205 -0.2495 0.3748 0.057 Uiso 1 1 calc R
C10 C 0.5889(10) -0.204(2) 0.4645(13) 0.041(6) Uani 1 1 d .
H10 H 0.5982 -0.2915 0.4791 0.049 Uiso 1 1 calc R
C11 C 0.6072(9) 0.020(2) 0.4826(12) 0.038(5) Uani 1 1 d .
H11 H 0.6295 0.0887 0.5102 0.046 Uiso 1 1 calc R
C12 C 0.5617(10) 0.052(3) 0.4205(13) 0.044(6) Uani 1 1 d .
H12 H 0.5535 0.1411 0.4069 0.053 Uiso 1 1 calc R
C13 C 0.6905(8) 0.3871(18) 0.5448(10) 0.022(4) Uani 1 1 d .
C14 C 0.7309(7) 0.1280(18) 0.6109(10) 0.020(4) Uani 1 1 d .
C15 C 0.7312(8) 0.6268(19) 0.6382(10) 0.022(4) Uani 1 1 d .
C16 C 0.7503(7) 0.4903(18) 0.6672(9) 0.019(4) Uani 1 1 d .
C17 C 0.7302(7) 0.3777(18) 0.6240(9) 0.019(4) Uani 1 1 d .
C18 C 0.7490(8) 0.2523(17) 0.6548(10) 0.019(4) Uani 1 1 d .
C19 C 0.7852(8) 0.2392(18) 0.7268(10) 0.022(4) Uani 1 1 d .
H19 H 0.7961 0.1548 0.7467 0.026 Uiso 1 1 calc R
C20 C 0.8051(8) 0.3521(18) 0.7692(10) 0.021(4) Uani 1 1 d .
C21 C 0.7877(8) 0.4780(18) 0.7388(10) 0.022(4) Uani 1 1 d .
H21 H 0.8013 0.5540 0.7666 0.026 Uiso 1 1 calc R

loop_
_atom_site_aniso_label
_atom_site_aniso_U_11
_atom_site_aniso_U_22
_atom_site_aniso_U_33
_atom_site_aniso_U_23
_atom_site_aniso_U_13
_atom_site_aniso_U_12
Ni1 0.0286(16) 0.0126(14) 0.0153(14) 0.0006(8) 0.0086(11) 0.0010(9)
Ni2 0.0225(19) 0.0141(18) 0.0121(17) 0.0007(11) 0.0076(14) 0.0018(12)
O1 0.038(8) 0.015(6) 0.018(6) -0.003(5) 0.016(6) -0.004(5)
O2 0.047(9) 0.016(6) 0.023(7) 0.000(5) 0.022(7) -0.006(6)
O3 0.045(9) 0.021(7) 0.029(8) -0.001(6) 0.023(7) 0.001(6)
O4 0.082(18) 0.15(3) 0.085(19) 0.023(19) 0.037(16) 0.025(19)
O5 0.07(2) 0.08(2) 0.09(2) 0.000 0.035(18) 0.000
O6 0.070(16) 0.11(2) 0.065(15) -0.006(14) 0.028(13) 0.012(14)
O7 0.027(8) 0.046(9) 0.032(8) 0.001(7) 0.009(7) -0.005(7)
O8 0.034(8) 0.020(7) 0.019(6) 0.004(5) 0.013(6) 0.006(6)
O9 0.26(5) 0.34(6) 0.28(6) -0.01(4) 0.17(4) 0.02(4)
O10 0.10(2) 0.12(2) 0.12(2) -0.006(19) 0.065(19) -0.023(18)
O11 0.036(8) 0.019(7) 0.021(7) 0.001(5) 0.007(6) 0.004(6)
O12 0.035(8) 0.015(6) 0.025(7) -0.001(5) 0.011(6) -0.002(6)
O13 0.058(12) 0.050(11) 0.037(9) 0.003(8) 0.025(9) 0.006(8)
O14 0.072(17) 0.16(3) 0.077(18) -0.023(18) 0.033(15) -0.035(18)
O15 0.18(4) 0.26(5) 0.19(4) 0.02(3) 0.11(3) -0.08(3)
O16 0.36(7) 0.39(8) 0.36(7) -0.01(5) 0.22(6) -0.02(5)
N1 0.026(8) 0.024(8) 0.019(8) 0.001(6) 0.011(7) 0.000(7)
N2 0.029(9) 0.027(9) 0.021(8) 0.002(7) 0.010(7) 0.002(7)
N3 0.030(9) 0.022(8) 0.019(8) -0.001(6) 0.010(7) 0.002(6)
C1 0.030(10) 0.029(11) 0.024(10) 0.001(8) 0.012(9) 0.004(8)
C2 0.035(12) 0.033(12) 0.028(11) 0.006(9) 0.010(10) 0.008(9)
C3 0.025(11) 0.046(13) 0.023(11) 0.007(9) 0.006(9) 0.002(9)
C4 0.036(13) 0.040(14) 0.028(12) 0.003(10) 0.004(10) -0.009(10)
C5 0.034(12) 0.031(11) 0.024(10) 0.005(9) 0.005(9) -0.002(9)
C6 0.032(12) 0.050(15) 0.024(11) 0.008(10) 0.002(10) 0.003(11)
C7 0.033(12) 0.048(15) 0.028(11) 0.003(10) 0.002(10) 0.005(11)
C8 0.030(11) 0.047(14) 0.024(10) 0.006(10) 0.007(9) 0.007(10)
C9 0.040(14) 0.039(13) 0.034(13) -0.003(10) 0.001(11) 0.002(11)
C10 0.040(13) 0.030(12) 0.034(12) 0.001(10) 0.008(10) 0.005(10)
C11 0.033(12) 0.033(12) 0.031(12) 0.004(9) 0.006(10) 0.000(9)
C12 0.037(13) 0.036(13) 0.037(13) 0.011(10) 0.006(11) 0.005(10)
C13 0.029(10) 0.014(8) 0.021(9) -0.003(7) 0.012(8) 0.000(7)
C14 0.024(9) 0.015(8) 0.019(9) 0.000(7) 0.011(8) 0.001(7)
C15 0.034(11) 0.017(9) 0.018(9) 0.000(7) 0.015(9) 0.002(8)
C16 0.026(9) 0.015(9) 0.018(9) 0.000(7) 0.014(8) 0.001(7)
C17 0.024(9) 0.016(8) 0.018(9) 0.001(7) 0.013(8) 0.001(7)
C18 0.027(10) 0.015(9) 0.018(9) -0.002(6) 0.013(8) -0.002(7)
C19 0.031(10) 0.014(9) 0.018(9) 0.002(7) 0.013(8) 0.003(7)
C20 0.023(9) 0.021(9) 0.016(9) -0.001(7) 0.010(8) 0.001(7)
C21 0.029(10) 0.017(9) 0.018(9) -0.003(7) 0.012(8) -0.002(7)

loop_
_atom_type_symbol
_atom_type_description
_atom_type_scat_dispersion_real
_atom_type_scat_dispersion_imag
_atom_type_scat_source
C C 0.0033 0.0016 'International Tables Vol C Tables 4.2.6.8 and 6.1.1.4'
H H 0.0000 0.0000 'International Tables Vol C Tables 4.2.6.8 and 6.1.1.4'
N N 0.0061 0.0033 'International Tables Vol C Tables 4.2.6.8 and 6.1.1.4'
Ni Ni 0.3393 1.1124 'International Tables Vol C Tables 4.2.6.8 and 6.1.1.4'
O O 0.0106 0.0060 'International Tables Vol C Tables 4.2.6.8 and 6.1.1.4'

loop_
_geom_angle_atom_site_label_1
_geom_angle_atom_site_label_2
_geom_angle_atom_site_label_3
_geom_angle
_geom_angle_site_symmetry_1
_geom_angle_site_symmetry_3
O2 Ni1 N2 100.2(7) . .
O2 Ni1 O11 162.5(6) . 1_545
N2 Ni1 O11 97.3(6) . 1_545
O2 Ni1 O3 90.0(6) . .
N2 Ni1 O3 87.5(7) . .
O11 Ni1 O3 89.7(6) 1_545 .
O2 Ni1 N3 87.9(6) . 4_646
N2 Ni1 N3 91.9(7) . 4_646
O11 Ni1 N3 92.6(6) 1_545 4_646
O3 Ni1 N3 177.7(6) . 4_646
O2 Ni1 O12 100.3(6) . 1_545
N2 Ni1 O12 159.4(6) . 1_545
O11 Ni1 O12 62.2(5) 1_545 1_545
O3 Ni1 O12 90.3(6) . 1_545
N3 Ni1 O12 91.0(6) 4_646 1_545
O2 Ni1 C15 131.4(6) . 1_545
N2 Ni1 C15 128.4(7) . 1_545
O11 Ni1 C15 31.1(6) 1_545 1_545
O3 Ni1 C15 91.4(6) . 1_545
N3 Ni1 C15 90.7(6) 4_646 1_545
O12 Ni1 C15 31.2(6) 1_545 1_545
O1 Ni2 O1 180.0(6) 2_655 8_455
O1 Ni2 N1 88.0(6) 2_655 .
O1 Ni2 N1 92.0(6) 8_455 .
O1 Ni2 N1 92.0(6) 2_655 7
O1 Ni2 N1 88.0(6) 8_455 7
N1 Ni2 N1 180.0(17) . 7
O1 Ni2 O8 88.0(5) 2_655 8_455
O1 Ni2 O8 92.0(5) 8_455 8_455
N1 Ni2 O8 91.5(6) . 8_455
N1 Ni2 O8 88.5(6) 7 8_455
O1 Ni2 O8 92.0(5) 2_655 2_655
O1 Ni2 O8 88.0(5) 8_455 2_655
N1 Ni2 O8 88.5(6) . 2_655
N1 Ni2 O8 91.5(6) 7 2_655
O8 Ni2 O8 180.0(8) 8_455 2_655
C14 O1 Ni2 136.8(12) . 2_655
C14 O2 Ni1 131.5(12) . .
H4A O4 H4B 109.5 . .
H5A O5 H5B 107.2 . .
H6A O6 H6B 104.5 . .
C13 O8 Ni2 112.7(11) . 2_655
H9A O9 H9B 156.7 . .
C15 O11 Ni1 90.2(11) . 1_565
C15 O12 Ni1 87.9(12) . 1_565
H15A O15 H15B 104.7 . .
C1 N1 C5 117.2(18) . .
C1 N1 Ni2 121.9(14) . .
C5 N1 Ni2 120.8(14) . .
C10 N2 C11 117.2(19) . .
C10 N2 Ni1 119.9(15) . .
C11 N2 Ni1 122.7(15) . .
C20 N3 Ni1 116.1(13) . 4_656
C20 N3 H3A 108.3 . .
Ni1 N3 H3A 108.3 4_656 .
C20 N3 H3B 108.3 . .
Ni1 N3 H3B 108.3 4_656 .
H3A N3 H3B 107.4 . .
N1 C1 C2 124(2) . .
N1 C1 H1 118.1 . .
C2 C1 H1 118.1 . .
C1 C2 C3 119(2) . .
C1 C2 H2 120.7 . .
C3 C2 H2 120.7 . .
C4 C3 C2 118(2) . .
C4 C3 C6 119(2) . .
C2 C3 C6 123(2) . .
C5 C4 C3 120(2) . .
C5 C4 H4 120.0 . .
C3 C4 H4 120.0 . .
N1 C5 C4 123(2) . .
N1 C5 H5 118.6 . .
C4 C5 H5 118.6 . .
C7 C6 C3 125(3) . .
C7 C6 H6 117.3 . .
C3 C6 H6 117.3 . .
C6 C7 C8 124(3) . .
C6 C7 H7 117.9 . .
C8 C7 H7 117.9 . .
C12 C8 C9 117(2) . .
C12 C8 C7 122(2) . .
C9 C8 C7 120(2) . .
C10 C9 C8 120(2) . .
C10 C9 H9 120.2 . .
C8 C9 H9 120.2 . .
N2 C10 C9 123(2) . .
N2 C10 H10 118.6 . .
C9 C10 H10 118.6 . .
N2 C11 C12 123(2) . .
N2 C11 H11 118.3 . .
C12 C11 H11 118.3 . .
C11 C12 C8 119(2) . .
C11 C12 H12 120.3 . .
C8 C12 H12 120.3 . .
O7 C13 O8 126.5(18) . .
O7 C13 C17 118.9(17) . .
O8 C13 C17 114.7(16) . .
O2 C14 O1 123.8(17) . .
O2 C14 C18 116.5(16) . .
O1 C14 C18 119.8(16) . .
O11 C15 O12 119.4(17) . .
O11 C15 C16 119.4(17) . .
O12 C15 C16 121.0(17) . .
O11 C15 Ni1 58.7(10) . 1_565
O12 C15 Ni1 60.9(10) . 1_565
C16 C15 Ni1 172.8(14) . 1_565
C21 C16 C17 120.9(16) . .
C21 C16 C15 118.0(16) . .
C17 C16 C15 121.0(16) . .
C16 C17 C18 118.2(16) . .
C16 C17 C13 122.5(16) . .
C18 C17 C13 119.2(16) . .
C19 C18 C17 121.1(16) . .
C19 C18 C14 118.1(16) . .
C17 C18 C14 120.9(17) . .
C20 C19 C18 120.1(17) . .
C20 C19 H19 119.9 . .
C18 C19 H19 119.9 . .
C19 C20 C21 119.3(17) . .
C19 C20 N3 120.8(16) . .
C21 C20 N3 119.8(16) . .
C16 C21 C20 120.4(17) . .
C16 C21 H21 119.8 . .
C20 C21 H21 119.8 . .

loop_
_geom_bond_atom_site_label_1
_geom_bond_atom_site_label_2
_geom_bond_distance
_geom_bond_site_symmetry_2
Ni1 O2 2.016(14) .
Ni1 N2 2.058(17) .
Ni1 O11 2.085(14) 1_545
Ni1 O3 2.111(15) .
Ni1 N3 2.129(17) 4_646
Ni1 O12 2.135(14) 1_545
Ni1 C15 2.442(19) 1_545
Ni2 O1 2.085(13) 2_655
Ni2 O1 2.085(13) 8_455
Ni2 N1 2.091(16) .
Ni2 N1 2.091(16) 7
Ni2 O8 2.119(13) 8_455
Ni2 O8 2.119(13) 2_655
O1 C14 1.27(2) .
O1 Ni2 2.085(13) 2_655
O2 C14 1.25(2) .
O4 H4A 0.8499 .
O4 H4B 0.8499 .
O5 H5A 0.8163 .
O5 H5B 0.8532 .
O6 H6A 0.8500 .
O6 H6B 0.8500 .
O7 C13 1.23(3) .
O8 C13 1.29(2) .
O8 Ni2 2.119(13) 2_655
O9 H9A 0.8868 .
O9 H9B 0.7712 .
O11 C15 1.26(2) .
O11 Ni1 2.085(14) 1_565
O12 C15 1.26(2) .
O12 Ni1 2.135(14) 1_565
O15 H15A 1.0593 .
O15 H15B 0.8501 .
N1 C1 1.34(3) .
N1 C5 1.34(3) .
N2 C10 1.34(3) .
N2 C11 1.34(3) .
N3 C20 1.43(2) .
N3 Ni1 2.129(17) 4_656
N3 H3A 0.9000 .
N3 H3B 0.9000 .
C1 C2 1.38(3) .
C1 H1 0.9300 .
C2 C3 1.39(3) .
C2 H2 0.9300 .
C3 C4 1.39(3) .
C3 C6 1.46(3) .
C4 C5 1.38(3) .
C4 H4 0.9300 .
C5 H5 0.9300 .
C6 C7 1.31(4) .
C6 H6 0.9300 .
C7 C8 1.46(3) .
C7 H7 0.9300 .
C8 C12 1.39(4) .
C8 C9 1.39(4) .
C9 C10 1.38(3) .
C9 H9 0.9300 .
C10 H10 0.9300 .
C11 C12 1.37(3) .
C11 H11 0.9300 .
C12 H12 0.9300 .
C13 C17 1.53(3) .
C14 C18 1.50(2) .
C15 C16 1.49(3) .
C15 Ni1 2.442(19) 1_565
C16 C21 1.39(3) .
C16 C17 1.40(3) .
C17 C18 1.40(3) .
C18 C19 1.39(3) .
C19 C20 1.39(3) .
C19 H19 0.9300 .
C20 C21 1.39(3) .
C21 H21 0.9300 .

loop_
_geom_torsion_atom_site_label_1
_geom_torsion_atom_site_label_2
_geom_torsion_atom_site_label_3
_geom_torsion_atom_site_label_4
_geom_torsion
_geom_torsion_site_symmetry_1
N2 Ni1 O2 C14 -64.3(19) .
O11 Ni1 O2 C14 112(2) 1_545
O3 Ni1 O2 C14 23.1(18) .
N3 Ni1 O2 C14 -155.9(19) 4_646
O12 Ni1 O2 C14 113.5(18) 1_545
C15 Ni1 O2 C14 115.0(18) 1_545
O1 Ni2 N1 C1 -57.7(15) 2_655
O1 Ni2 N1 C1 122.3(15) 8_455
N1 Ni2 N1 C1 96(100) 7
O8 Ni2 N1 C1 30.3(16) 8_455
O8 Ni2 N1 C1 -149.7(16) 2_655
O1 Ni2 N1 C5 125.5(17) 2_655
O1 Ni2 N1 C5 -54.5(17) 8_455
N1 Ni2 N1 C5 -81(100) 7
O8 Ni2 N1 C5 -146.5(17) 8_455
O8 Ni2 N1 C5 33.5(17) 2_655
O2 Ni1 N2 C10 -176.8(18) .
O11 Ni1 N2 C10 4.3(19) 1_545
O3 Ni1 N2 C10 93.7(18) .
N3 Ni1 N2 C10 -88.6(18) 4_646
O12 Ni1 N2 C10 9(3) 1_545
C15 Ni1 N2 C10 4(2) 1_545
O2 Ni1 N2 C11 8.5(19) .
O11 Ni1 N2 C11 -170.5(18) 1_545
O3 Ni1 N2 C11 -81.0(19) .
N3 Ni1 N2 C11 96.7(19) 4_646
O12 Ni1 N2 C11 -165.3(18) 1_545
C15 Ni1 N2 C11 -170.8(17) 1_545
C5 N1 C1 C2 -1(3) .
Ni2 N1 C1 C2 -178.1(17) .
N1 C1 C2 C3 1(4) .
C1 C2 C3 C4 0(4) .
C1 C2 C3 C6 180(2) .
C2 C3 C4 C5 -1(4) .
C6 C3 C4 C5 180(2) .
C1 N1 C5 C4 0(3) .
Ni2 N1 C5 C4 177(2) .
C3 C4 C5 N1 1(4) .
C4 C3 C6 C7 -176(3) .
C2 C3 C6 C7 5(4) .
C3 C6 C7 C8 179(2) .
C6 C7 C8 C12 -3(4) .
C6 C7 C8 C9 176(3) .
C12 C8 C9 C10 0(4) .
C7 C8 C9 C10 180(3) .
C11 N2 C10 C9 -1(4) .
Ni1 N2 C10 C9 -176(2) .
C8 C9 C10 N2 1(4) .
C10 N2 C11 C12 1(4) .
Ni1 N2 C11 C12 175(2) .
N2 C11 C12 C8 0(4) .
C9 C8 C12 C11 0(4) .
C7 C8 C12 C11 180(3) .
Ni2 O8 C13 O7 -105(2) 2_655
Ni2 O8 C13 C17 74.5(16) 2_655
Ni1 O2 C14 O1 -1(3) .
Ni1 O2 C14 C18 179.4(13) .
Ni2 O1 C14 O2 -173.4(14) 2_655
Ni2 O1 C14 C18 7(3) 2_655
Ni1 O11 C15 O12 -4.4(19) 1_565
Ni1 O11 C15 C16 171.9(15) 1_565
Ni1 O12 C15 O11 4.3(18) 1_565
Ni1 O12 C15 C16 -172.0(16) 1_565
O11 C15 C16 C21 -157.2(18) .
O12 C15 C16 C21 19(3) .
Ni1 C15 C16 C21 -85(11) 1_565
O11 C15 C16 C17 21(3) .
O12 C15 C16 C17 -162.4(18) .
Ni1 C15 C16 C17 94(11) 1_565
C21 C16 C17 C18 0(3) .
C15 C16 C17 C18 -178.8(17) .
C21 C16 C17 C13 -177.8(17) .
C15 C16 C17 C13 4(3) .
O7 C13 C17 C16 -100(2) .
O8 C13 C17 C16 80(2) .
O7 C13 C17 C18 83(2) .
O8 C13 C17 C18 -97(2) .
C16 C17 C18 C19 2(3) .
C13 C17 C18 C19 -180.0(18) .
C16 C17 C18 C14 -177.1(17) .
C13 C17 C18 C14 0(3) .
O2 C14 C18 C19 46(3) .
O1 C14 C18 C19 -134.3(19) .
O2 C14 C18 C17 -134.8(19) .
O1 C14 C18 C17 45(3) .
C17 C18 C19 C20 -3(3) .
C14 C18 C19 C20 176.7(18) .
C18 C19 C20 C21 1(3) .
C18 C19 C20 N3 177.9(18) .
Ni1 N3 C20 C19 -95.1(19) 4_656
Ni1 N3 C20 C21 82(2) 4_656
C17 C16 C21 C20 -1(3) .
C15 C16 C21 C20 177.1(17) .
C19 C20 C21 C16 1(3) .
N3 C20 C21 C16 -175.8(17) .
